data_7153406
loop_
_publ_author_name
'Fang, Zhao'
'Zhou, Chao'
'Fu, Chunling'
'Ma, Shengming'

_publ_section_title
;
 Studies on highly regio- and stereoselective hydration of 1,2-allenylic
 sulfoxides.
;
_journal_issue 20
_journal_name_full 'Organic &amp; biomolecular chemistry'
_journal_page_first 4554
_journal_page_last 4561
_journal_paper_doi 10.1039/c0ob00007h
_journal_volume 8
_journal_year 2010
_chemical_absolute_configuration ad
_chemical_formula_sum 'C14 H20 O2 S'
_chemical_formula_weight 252.36
_chemical_name_systematic
;
?
;
_space_group_IT_number 4
_symmetry_cell_setting monoclinic
_symmetry_space_group_name_Hall 'P 2yb'
_symmetry_space_group_name_H-M 'P 1 21 1'
_atom_sites_solution_hydrogens geom
_atom_sites_solution_primary direct
_atom_sites_solution_secondary difmap
_audit_creation_method SHELXL-97
_cell_angle_alpha 90.00
_cell_angle_beta 93.159(3)
_cell_angle_gamma 90.00
_cell_formula_units_Z 2
_cell_length_a 8.9143(10)
_cell_length_b 6.0830(7)
_cell_length_c 13.2938(15)
_cell_measurement_temperature 173(2)
_cell_volume 719.77(14)
_computing_structure_refinement 'SHELXL-97 (Sheldrick, 1997)'
_computing_structure_solution 'SHELXS-97 (Sheldrick, 1990)'
_diffrn_ambient_temperature 173(2)
_diffrn_measured_fraction_theta_full 0.991
_diffrn_measured_fraction_theta_max 0.991
_diffrn_radiation_monochromator graphite
_diffrn_radiation_source 'fine-focus sealed tube'
_diffrn_radiation_type MoK\a
_diffrn_radiation_wavelength 0.71073
_diffrn_reflns_av_R_equivalents 0.0467
_diffrn_reflns_av_sigmaI/netI 0.0451
_diffrn_reflns_limit_h_max 10
_diffrn_reflns_limit_h_min -10
_diffrn_reflns_limit_k_max 6
_diffrn_reflns_limit_k_min -7
_diffrn_reflns_limit_l_max 15
_diffrn_reflns_limit_l_min -13
_diffrn_reflns_number 7777
_diffrn_reflns_theta_full 25.01
_diffrn_reflns_theta_max 25.01
_diffrn_reflns_theta_min 1.53
_exptl_absorpt_coefficient_mu 0.214
_exptl_absorpt_correction_T_max 0.9797
_exptl_absorpt_correction_T_min 0.9087
_exptl_absorpt_correction_type multi-scan
_exptl_crystal_colour colorless
_exptl_crystal_density_diffrn 1.164
_exptl_crystal_density_method 'not measured'
_exptl_crystal_description needle
_exptl_crystal_F_000 272
_exptl_crystal_size_max 0.46
_exptl_crystal_size_mid 0.10
_exptl_crystal_size_min 0.10
_refine_diff_density_max 0.302
_refine_diff_density_min -0.505
_refine_diff_density_rms 0.052
_refine_ls_abs_structure_details 'Flack H D (1983), Acta Cryst. A39, 876-881'
_refine_ls_abs_structure_Flack 0.12(10)
_refine_ls_extinction_method none
_refine_ls_goodness_of_fit_ref 1.056
_refine_ls_hydrogen_treatment constr
_refine_ls_matrix_type full
_refine_ls_number_parameters 154
_refine_ls_number_reflns 2365
_refine_ls_number_restraints 1
_refine_ls_restrained_S_all 1.056
_refine_ls_R_factor_all 0.0475
_refine_ls_R_factor_gt 0.0415
_refine_ls_shift/su_max 0.000
_refine_ls_shift/su_mean 0.000
_refine_ls_structure_factor_coef Fsqd
_refine_ls_weighting_details 'calc w=1/[\s^2^(Fo^2^)+(0.0645P)^2^+0.1754P] where P=(Fo^2^+2Fc^2^)/3'
_refine_ls_weighting_scheme calc
_refine_ls_wR_factor_gt 0.1021
_refine_ls_wR_factor_ref 0.1081
_reflns_number_gt 2178
_reflns_number_total 2365
_reflns_threshold_expression >2sigma(I)
_cod_data_source_file c0ob00007h.txt
_cod_data_source_block z-S-Z-3d
_cod_depositor_comments
;
The following automatic conversions were performed:

'_symmetry_cell_setting' value 'Monoclinic' changed to 'monoclinic'
according to /home/saulius/struct/CIF-dictionaries/cif_core.dic
dictionary named 'cif_core.dic' version 2.4.2 from 2011-04-26.

Automatic conversion script
Id: cif_fix_values 1891 2012-01-12 08:04:46Z andrius 
;
_cod_original_sg_symbol_H-M P2(1)
_cod_database_code 7153406

loop_
_symmetry_equiv_pos_as_xyz
'x, y, z'
'-x, y+1/2, -z'

loop_
_atom_site_label
_atom_site_type_symbol
_atom_site_fract_x
_atom_site_fract_y
_atom_site_fract_z
_atom_site_U_iso_or_equiv
_atom_site_adp_type
_atom_site_occupancy
_atom_site_symmetry_multiplicity
_atom_site_calc_flag
_atom_site_refinement_flags
S1 S 0.84575(6) 0.14863(10) 0.43857(4) 0.02541(18) Uani 1 1 d .
O1 O 0.9143(2) 0.2301(3) 0.53779(13) 0.0348(5) Uani 1 1 d .
O2 O 1.0942(2) -0.2610(3) 0.25774(14) 0.0350(5) Uani 1 1 d .
H2A H 1.1160 -0.2910 0.3185 0.052 Uiso 1 1 calc R
C1 C 0.6980(3) 0.3391(5) 0.40398(18) 0.0269(6) Uani 1 1 d .
C2 C 0.6928(3) 0.5405(5) 0.4512(2) 0.0311(6) Uani 1 1 d .
H2B H 0.7690 0.5814 0.5004 0.037 Uiso 1 1 calc R
C3 C 0.5755(3) 0.6822(5) 0.4262(2) 0.0366(7) Uani 1 1 d .
H3A H 0.5705 0.8213 0.4584 0.044 Uiso 1 1 calc R
C4 C 0.4650(3) 0.6206(6) 0.3538(2) 0.0427(8) Uani 1 1 d .
H4A H 0.3840 0.7176 0.3368 0.051 Uiso 1 1 calc R
C5 C 0.4725(3) 0.4208(6) 0.3069(2) 0.0459(8) Uani 1 1 d .
H5A H 0.3971 0.3816 0.2568 0.055 Uiso 1 1 calc R
C6 C 0.5887(3) 0.2743(5) 0.3315(2) 0.0376(7) Uani 1 1 d .
H6A H 0.5932 0.1347 0.2998 0.045 Uiso 1 1 calc R
C7 C 0.9709(3) 0.2377(5) 0.34941(19) 0.0300(6) Uani 1 1 d .
H7A H 1.0092 0.3832 0.3548 0.036 Uiso 1 1 calc R
C8 C 1.0148(3) 0.1118(5) 0.27479(19) 0.0304(7) Uani 1 1 d .
H8A H 1.0848 0.1751 0.2318 0.037 Uiso 1 1 calc R
C9 C 0.9662(3) -0.1189(5) 0.25100(18) 0.0281(6) Uani 1 1 d .
H9A H 0.8923 -0.1676 0.3004 0.034 Uiso 1 1 calc R
C10 C 0.8943(3) -0.1361(5) 0.14411(19) 0.0326(6) Uani 1 1 d .
H10A H 0.8130 -0.0256 0.1357 0.039 Uiso 1 1 calc R
H10B H 0.9708 -0.1007 0.0954 0.039 Uiso 1 1 calc R
C11 C 0.8295(3) -0.3629(6) 0.11967(19) 0.0373(6) Uani 1 1 d .
H11A H 0.7557 -0.4016 0.1698 0.045 Uiso 1 1 calc R
H11B H 0.9112 -0.4732 0.1246 0.045 Uiso 1 1 calc R
C12 C 0.7529(3) -0.3708(6) 0.01423(18) 0.0363(6) Uani 1 1 d .
H12A H 0.6747 -0.2553 0.0083 0.044 Uiso 1 1 calc R
H12B H 0.8280 -0.3389 -0.0359 0.044 Uiso 1 1 calc R
C13 C 0.6811(4) -0.5929(6) -0.0094(2) 0.0492(8) Uani 1 1 d .
H13A H 0.7602 -0.7073 -0.0068 0.059 Uiso 1 1 calc R
H13B H 0.6100 -0.6283 0.0429 0.059 Uiso 1 1 calc R
C14 C 0.5976(4) -0.5993(8) -0.1122(2) 0.0576(10) Uani 1 1 d .
H14A H 0.5525 -0.7448 -0.1231 0.086 Uiso 1 1 calc R
H14B H 0.6680 -0.5698 -0.1646 0.086 Uiso 1 1 calc R
H14C H 0.5184 -0.4873 -0.1151 0.086 Uiso 1 1 calc R

loop_
_atom_site_aniso_label
_atom_site_aniso_U_11
_atom_site_aniso_U_22
_atom_site_aniso_U_33
_atom_site_aniso_U_23
_atom_site_aniso_U_13
_atom_site_aniso_U_12
S1 0.0295(3) 0.0205(3) 0.0252(3) -0.0005(3) -0.0069(2) 0.0002(3)
O1 0.0413(10) 0.0371(11) 0.0244(9) -0.0043(8) -0.0134(7) 0.0039(9)
O2 0.0352(10) 0.0365(11) 0.0324(10) -0.0007(8) -0.0050(8) 0.0068(9)
C1 0.0252(13) 0.0277(14) 0.0270(13) 0.0055(11) -0.0063(10) -0.0014(11)
C2 0.0268(13) 0.0268(15) 0.0389(14) 0.0001(12) -0.0050(11) -0.0025(12)
C3 0.0335(13) 0.0249(19) 0.0517(16) 0.0057(13) 0.0057(12) 0.0043(12)
C4 0.0318(13) 0.043(2) 0.0533(17) 0.0202(17) -0.0026(12) 0.0091(16)
C5 0.0357(16) 0.058(2) 0.0422(17) 0.0086(16) -0.0140(13) 0.0003(15)
C6 0.0415(16) 0.0376(18) 0.0322(15) -0.0027(13) -0.0115(12) -0.0008(13)
C7 0.0271(13) 0.0251(13) 0.0366(15) 0.0011(11) -0.0084(10) -0.0033(11)
C8 0.0264(12) 0.0311(18) 0.0332(13) 0.0053(12) -0.0038(10) -0.0036(12)
C9 0.0298(13) 0.0303(15) 0.0237(13) 0.0000(11) -0.0025(10) -0.0001(12)
C10 0.0360(15) 0.0351(17) 0.0259(13) 0.0024(11) -0.0048(11) 0.0001(12)
C11 0.0447(14) 0.0357(15) 0.0302(12) -0.0023(16) -0.0098(10) -0.0047(18)
C12 0.0345(13) 0.0440(18) 0.0296(12) -0.0049(16) -0.0047(10) 0.0022(17)
C13 0.0525(18) 0.053(2) 0.0409(17) -0.0048(16) -0.0076(14) -0.0131(16)
C14 0.0500(19) 0.082(3) 0.0397(17) -0.0229(18) -0.0057(14) -0.0188(19)

loop_
_atom_type_symbol
_atom_type_description
_atom_type_scat_dispersion_real
_atom_type_scat_dispersion_imag
_atom_type_scat_source
C C 0.0033 0.0016 'International Tables Vol C Tables 4.2.6.8 and 6.1.1.4'
H H 0.0000 0.0000 'International Tables Vol C Tables 4.2.6.8 and 6.1.1.4'
O O 0.0106 0.0060 'International Tables Vol C Tables 4.2.6.8 and 6.1.1.4'
S S 0.1246 0.1234 'International Tables Vol C Tables 4.2.6.8 and 6.1.1.4'

loop_
_geom_angle_atom_site_label_1
_geom_angle_atom_site_label_2
_geom_angle_atom_site_label_3
_geom_angle
O1 S1 C7 104.32(12)
O1 S1 C1 105.58(12)
C7 S1 C1 96.46(12)
C9 O2 H2A 109.5
C2 C1 C6 121.9(2)
C2 C1 S1 119.98(18)
C6 C1 S1 118.1(2)
C1 C2 C3 119.3(2)
C1 C2 H2B 120.3
C3 C2 H2B 120.3
C2 C3 C4 119.7(3)
C2 C3 H3A 120.1
C4 C3 H3A 120.1
C5 C4 C3 120.3(3)
C5 C4 H4A 119.9
C3 C4 H4A 119.9
C4 C5 C6 121.0(3)
C4 C5 H5A 119.5
C6 C5 H5A 119.5
C1 C6 C5 117.8(3)
C1 C6 H6A 121.1
C5 C6 H6A 121.1
C8 C7 S1 123.3(2)
C8 C7 H7A 118.3
S1 C7 H7A 118.3
C7 C8 C9 127.1(3)
C7 C8 H8A 116.4
C9 C8 H8A 116.4
O2 C9 C8 109.4(2)
O2 C9 C10 108.0(2)
C8 C9 C10 111.2(2)
O2 C9 H9A 109.4
C8 C9 H9A 109.4
C10 C9 H9A 109.4
C11 C10 C9 113.2(2)
C11 C10 H10A 108.9
C9 C10 H10A 108.9
C11 C10 H10B 108.9
C9 C10 H10B 108.9
H10A C10 H10B 107.7
C10 C11 C12 111.7(3)
C10 C11 H11A 109.3
C12 C11 H11A 109.3
C10 C11 H11B 109.3
C12 C11 H11B 109.3
H11A C11 H11B 107.9
C13 C12 C11 112.3(3)
C13 C12 H12A 109.1
C11 C12 H12A 109.1
C13 C12 H12B 109.1
C11 C12 H12B 109.1
H12A C12 H12B 107.9
C14 C13 C12 112.8(3)
C14 C13 H13A 109.0
C12 C13 H13A 109.0
C14 C13 H13B 109.0
C12 C13 H13B 109.0
H13A C13 H13B 107.8
C13 C14 H14A 109.5
C13 C14 H14B 109.5
H14A C14 H14B 109.5
C13 C14 H14C 109.5
H14A C14 H14C 109.5
H14B C14 H14C 109.5

loop_
_geom_bond_atom_site_label_1
_geom_bond_atom_site_label_2
_geom_bond_distance
S1 O1 1.5064(17)
S1 C7 1.758(3)
S1 C1 1.795(3)
O2 C9 1.430(3)
O2 H2A 0.8400
C1 C2 1.379(4)
C1 C6 1.389(3)
C2 C3 1.381(4)
C2 H2B 0.9500
C3 C4 1.390(4)
C3 H3A 0.9500
C4 C5 1.370(5)
C4 H4A 0.9500
C5 C6 1.392(4)
C5 H5A 0.9500
C6 H6A 0.9500
C7 C8 1.329(4)
C7 H7A 0.9500
C8 C9 1.498(4)
C8 H8A 0.9500
C9 C10 1.530(3)
C9 H9A 1.0000
C10 C11 1.524(4)
C10 H10A 0.9900
C10 H10B 0.9900
C11 C12 1.526(3)
C11 H11A 0.9900
C11 H11B 0.9900
C12 C13 1.521(5)
C12 H12A 0.9900
C12 H12B 0.9900
C13 C14 1.520(4)
C13 H13A 0.9900
C13 H13B 0.9900
C14 H14A 0.9800
C14 H14B 0.9800
C14 H14C 0.9800

loop_
_geom_torsion_atom_site_label_1
_geom_torsion_atom_site_label_2
_geom_torsion_atom_site_label_3
_geom_torsion_atom_site_label_4
_geom_torsion
O1 S1 C1 C2 15.8(2)
C7 S1 C1 C2 -91.0(2)
O1 S1 C1 C6 -162.3(2)
C7 S1 C1 C6 90.9(2)
C6 C1 C2 C3 0.2(4)
S1 C1 C2 C3 -177.8(2)
C1 C2 C3 C4 -0.2(4)
C2 C3 C4 C5 -0.4(4)
C3 C4 C5 C6 1.0(5)
C2 C1 C6 C5 0.4(4)
S1 C1 C6 C5 178.4(2)
C4 C5 C6 C1 -1.0(5)
O1 S1 C7 C8 136.3(2)
C1 S1 C7 C8 -115.8(2)
S1 C7 C8 C9 1.5(4)
C7 C8 C9 O2 -119.3(3)
C7 C8 C9 C10 121.5(3)
O2 C9 C10 C11 65.4(3)
C8 C9 C10 C11 -174.6(2)
C9 C10 C11 C12 177.5(2)
C10 C11 C12 C13 -177.2(3)
C11 C12 C13 C14 177.1(3)
